data_4133235
loop_
_publ_author_name
'Mavila, Sudheendran'
'Worrell, Brady T.'
'Culver, Heidi R.'
'Goldman, Trevor M.'
'Wang, Chen'
'Lim, Chern-Hooi'
'Domaille, Dylan W.'
'Pattanayak, Sankha'
'McBride, Matthew K.'
'Musgrave, Charles B.'
'Bowman, Christopher N.'

_publ_section_title
;
 Dynamic and Responsive DNA-like Polymers.
;
_journal_issue 42
_journal_name_full 'Journal of the American Chemical Society'
_journal_page_first 13594
_journal_page_last 13598
_journal_paper_doi 10.1021/jacs.8b09105
_journal_volume 140
_journal_year 2018
_chemical_absolute_configuration unk
_chemical_formula_moiety 'C12 H14 N2 O4 S, C H2 Cl2'
_chemical_formula_sum 'C13 H16 Cl2 N2 O4 S'
_chemical_formula_weight 367.24
_chemical_name_common C12H13N2O4S
_space_group_crystal_system orthorhombic
_space_group_IT_number 19
_space_group_name_Hall 'P 2ac 2ab'
_space_group_name_H-M_alt 'P 21 21 21'
_atom_sites_solution_hydrogens geom
_atom_sites_solution_primary direct
_atom_sites_solution_secondary difmap
_cell_angle_alpha 90
_cell_angle_beta 90
_cell_angle_gamma 90
_cell_formula_units_Z 4
_cell_length_a 5.5510(3)
_cell_length_b 10.2724(5)
_cell_length_c 27.7122(13)
_cell_measurement_reflns_used 127
_cell_measurement_temperature 146.(2)
_cell_measurement_theta_max 15.7789
_cell_measurement_theta_min 3.9058
_cell_volume 1580.21(14)
_computing_cell_refinement 'APEX3 v2017.3-0 (Bruker AXS)'
_computing_data_collection 'Bruker Instrument Service V6.2.6 (Bruker AXS Inc., 2017)'
_computing_data_reduction 'SAINT V8.38A (Bruker AXS Inc., 2017)'
_computing_molecular_graphics 'shelXle (C.B. Huebschle, rev 833)'
_computing_publication_material 'APEX3 v2017.3-0 (Bruker AXS Inc., 2017)'
_computing_structure_refinement 'SHELXL-2016/6 (Sheldrick, 2016)'
_computing_structure_solution 'SHELXT 2014/5 (Sheldrick, 2014)'
_diffrn_ambient_temperature 146.(2)
_diffrn_detector_area_resol_mean 10.4167
_diffrn_measured_fraction_theta_full 1.000
_diffrn_measured_fraction_theta_max 1.000
_diffrn_measurement_device_type 'Bruker D8 QUEST '
_diffrn_measurement_method '\f and \w scans'
_diffrn_radiation_monochromator 'curved graphite'
_diffrn_radiation_type 'Mo K\a'
_diffrn_radiation_wavelength 0.71073
_diffrn_reflns_av_R_equivalents 0.0630
_diffrn_reflns_av_unetI/netI 0.0180
_diffrn_reflns_limit_h_max 7
_diffrn_reflns_limit_h_min -7
_diffrn_reflns_limit_k_max 14
_diffrn_reflns_limit_k_min -14
_diffrn_reflns_limit_l_max 38
_diffrn_reflns_limit_l_min -38
_diffrn_reflns_number 107975
_diffrn_reflns_theta_full 29.57
_diffrn_reflns_theta_max 29.57
_diffrn_reflns_theta_min 2.11
_diffrn_source 'sealed tube'
_diffrn_source_type 'Siemans KFF Mo2K-90'
_exptl_absorpt_coefficient_mu 0.561
_exptl_absorpt_correction_T_max 0.7461
_exptl_absorpt_correction_T_min 0.6427
_exptl_absorpt_correction_type multi-scan
_exptl_absorpt_process_details
;
Krause, L., Herbst-Irmer, R., Sheldrick, G. M., Stalke, D. (2015).
"Comparison of silver and molybdenum microfocus X-ray sources for
single-crystal structure determination"
J. Appl. Cryst. 48, 3-10.
;
_exptl_crystal_colour 'clear colourless'
_exptl_crystal_density_diffrn 1.544
_exptl_crystal_density_method 'not measured'
_exptl_crystal_description rod
_exptl_crystal_F_000 760
_exptl_crystal_size_max 0.159
_exptl_crystal_size_mid 0.133
_exptl_crystal_size_min 0.062
_refine_diff_density_max 0.321
_refine_diff_density_min -0.409
_refine_ls_abs_structure_details
;

Flack x determined using 1641 quotients [(I+)-(I-)]/[(I+)+(I-)]
(Parsons, Flack and Wagner, Acta Cryst. B69 (2013) 249-259).
;
_refine_ls_abs_structure_Flack 0.013(16)
_refine_ls_extinction_method none
_refine_ls_goodness_of_fit_ref 1.044
_refine_ls_hydrogen_treatment constr
_refine_ls_matrix_type full
_refine_ls_number_parameters 200
_refine_ls_number_reflns 4435
_refine_ls_number_restraints 0
_refine_ls_restrained_S_all 1.044
_refine_ls_R_factor_all 0.0423
_refine_ls_R_factor_gt 0.0365
_refine_ls_shift/su_max 0.001
_refine_ls_shift/su_mean 0.000
_refine_ls_structure_factor_coef Fsqd
_refine_ls_weighting_details 'w=1/[\s^2^(Fo^2^)+(0.0447P)^2^+1.0154P] where P=(Fo^2^+2Fc^2^)/3'
_refine_ls_weighting_scheme calc
_refine_ls_wR_factor_gt 0.0913
_refine_ls_wR_factor_ref 0.0958
_reflns_number_gt 4057
_reflns_number_total 4435
_reflns_threshold_expression 'I > 2\s(I)'
_cod_data_source_file ja8b09105_si_001.cif
_cod_data_source_block cb01
_cod_depositor_comments
;
The following automatic conversions were performed:

data item '_exptl_absorpt_correction_type' value 'Multi-Scan' was
changed to 'multi-scan' in accordance with the
/home/saulius/struct/COD-crude-data/automatic-downloads/DataCite-retrospective/ACS/depositions/lib/dictionaries/cif_core.dic
dictionary named 'cif_core.dic' version 2.4.2 last updated on
2011-04-26.

Automatic conversion script
Id: cif_fix_values 6909 2019-04-08 15:41:33Z antanas 
;
_cod_database_code 4133235

loop_
_space_group_symop_operation_xyz
'x, y, z'
'-x+1/2, -y, z+1/2'
'-x, y+1/2, -z+1/2'
'x+1/2, -y+1/2, -z'

loop_
_atom_site_type_symbol
_atom_site_label
_atom_site_fract_x
_atom_site_fract_y
_atom_site_fract_z
_atom_site_U_iso_or_equiv
_atom_site_adp_type
_atom_site_calc_flag
_atom_site_refinement_flags_adp
_atom_site_refinement_flags_posn
_atom_site_occupancy
S S1 0.08221(12) 0.20450(7) 0.28842(2) 0.02746(14) Uani d . . 1
O O1 0.6562(3) 0.82194(17) 0.47758(6) 0.0251(4) Uani d . . 1
O O2 0.9509(4) 0.4328(2) 0.42913(7) 0.0313(4) Uani d . . 1
O O3 0.6194(3) 0.44934(19) 0.30962(6) 0.0255(4) Uani d . . 1
O O4 -0.0577(5) 0.1781(2) 0.20107(9) 0.0454(6) Uani d . . 1
N N1 0.7979(4) 0.6288(2) 0.45140(8) 0.0229(4) Uani d . . 1
H H1 0.915397 0.636965 0.472515 0.027 Uiso calc U R 1
N N2 0.6133(4) 0.5097(2) 0.39073(8) 0.0219(4) Uani d . . 1
C C1 0.6334(5) 0.7292(2) 0.44981(9) 0.0224(5) Uani d . . 1
C C2 0.4440(5) 0.7151(2) 0.41416(9) 0.0221(5) Uani d . . 1
C C3 0.4427(5) 0.6067(2) 0.38704(9) 0.0232(5) Uani d . . 1
H H3 0.317288 0.596357 0.364028 0.028 Uiso calc U R 1
C C4 0.8002(5) 0.5172(3) 0.42382(9) 0.0227(5) Uani d . . 1
C C5 0.2646(5) 0.8225(3) 0.40874(10) 0.0287(5) Uani d . . 1
H H5A 0.348233 0.903135 0.399943 0.043 Uiso calc U R 1
H H5B 0.179041 0.835131 0.439324 0.043 Uiso calc U R 1
H H5C 0.148805 0.799861 0.383402 0.043 Uiso calc U R 1
C C6 0.6061(5) 0.3991(2) 0.35782(9) 0.0225(5) Uani d . . 1
H H6 0.749342 0.342458 0.36392 0.027 Uiso calc U R 1
C C7 0.3748(5) 0.3153(2) 0.36092(9) 0.0250(5) Uani d . . 1
H H7A 0.413782 0.222243 0.365918 0.03 Uiso calc U R 1
H H7B 0.26811 0.345386 0.387295 0.03 Uiso calc U R 1
C C8 0.2602(4) 0.3378(2) 0.31175(9) 0.0214(4) Uani d . . 1
H H8 0.15884 0.41827 0.312967 0.026 Uiso calc U R 1
C C9 0.4785(4) 0.3628(2) 0.28057(9) 0.0227(5) Uani d . . 1
H H9 0.568809 0.279431 0.275996 0.027 Uiso calc U R 1
C C10 0.4162(6) 0.4187(3) 0.23206(10) 0.0321(6) Uani d . . 1
H H10A 0.564312 0.447767 0.215327 0.039 Uiso calc U R 1
H H10B 0.30836 0.494754 0.235975 0.039 Uiso calc U R 1
C C11 0.2902(7) 0.3128(4) 0.20249(11) 0.0416(8) Uani d . . 1
H H11A 0.224334 0.354622 0.173126 0.05 Uiso calc U R 1
H H11B 0.415128 0.250468 0.191752 0.05 Uiso calc U R 1
C C12 0.0890(6) 0.2349(3) 0.22531(10) 0.0311(6) Uani d . . 1
C C13 0.8111(8) 1.1125(3) 0.45212(12) 0.0441(8) Uani d . . 1
H H13A 0.713477 1.047711 0.469942 0.053 Uiso calc U R 1
H H13B 0.728943 1.197769 0.454559 0.053 Uiso calc U R 1
Cl Cl1 0.82968(18) 1.06673(9) 0.39156(3) 0.0456(2) Uani d . . 1
Cl Cl2 1.0971(3) 1.12358(10) 0.47854(4) 0.0663(3) Uani d . . 1

loop_
_atom_site_aniso_label
_atom_site_aniso_U_11
_atom_site_aniso_U_22
_atom_site_aniso_U_33
_atom_site_aniso_U_12
_atom_site_aniso_U_13
_atom_site_aniso_U_23
S1 0.0241(3) 0.0284(3) 0.0299(3) -0.0046(3) -0.0028(2) -0.0027(3)
O1 0.0270(9) 0.0236(8) 0.0245(8) -0.0015(7) 0.0039(7) -0.0077(7)
O2 0.0287(10) 0.0297(9) 0.0354(10) 0.0077(8) -0.0091(8) -0.0088(8)
O3 0.0269(9) 0.0287(9) 0.0210(8) -0.0064(7) 0.0012(7) -0.0047(7)
O4 0.0488(13) 0.0459(13) 0.0414(12) -0.0117(11) -0.0217(11) -0.0011(10)
N1 0.0217(10) 0.0248(10) 0.0220(9) 0.0012(8) -0.0047(8) -0.0049(8)
N2 0.0224(10) 0.0214(9) 0.0220(9) 0.0029(8) -0.0033(8) -0.0055(8)
C1 0.0254(12) 0.0225(11) 0.0192(10) -0.0004(9) 0.0028(9) -0.0015(8)
C2 0.0225(11) 0.0223(10) 0.0214(10) 0.0039(10) -0.0009(9) -0.0003(9)
C3 0.0224(11) 0.0252(11) 0.0220(10) 0.0024(10) -0.0023(9) -0.0019(9)
C4 0.0225(11) 0.0239(11) 0.0218(11) 0.0008(9) -0.0016(9) -0.0040(9)
C5 0.0313(13) 0.0238(12) 0.0309(13) 0.0073(10) -0.0022(10) -0.0037(10)
C6 0.0234(11) 0.0225(10) 0.0216(10) 0.0007(9) -0.0024(9) -0.0054(9)
C7 0.0303(13) 0.0251(11) 0.0196(10) -0.0024(10) -0.0008(9) -0.0030(9)
C8 0.0205(10) 0.0206(10) 0.0231(11) 0.0024(9) 0.0011(9) -0.0021(9)
C9 0.0221(11) 0.0232(11) 0.0229(11) -0.0024(9) 0.0005(9) -0.0061(9)
C10 0.0403(15) 0.0328(14) 0.0234(11) -0.0075(13) -0.0047(12) 0.0020(10)
C11 0.0538(19) 0.0459(18) 0.0252(13) -0.0146(16) -0.0079(13) -0.0032(12)
C12 0.0345(14) 0.0281(13) 0.0306(13) -0.0003(11) -0.0131(12) -0.0020(10)
C13 0.061(2) 0.0350(16) 0.0368(16) -0.0015(16) 0.0006(15) -0.0023(13)
Cl1 0.0575(5) 0.0420(4) 0.0372(4) 0.0166(4) -0.0064(4) -0.0031(3)
Cl2 0.0903(8) 0.0426(5) 0.0661(6) 0.0112(5) -0.0375(6) -0.0113(4)

loop_
_atom_type_symbol
_atom_type_description
_atom_type_scat_dispersion_real
_atom_type_scat_dispersion_imag
_atom_type_scat_source
C C 0.0033 0.0016 'International Tables Vol C Tables 4.2.6.8 and 6.1.1.4'
H H 0.0000 0.0000 'International Tables Vol C Tables 4.2.6.8 and 6.1.1.4'
N N 0.0061 0.0033 'International Tables Vol C Tables 4.2.6.8 and 6.1.1.4'
O O 0.0106 0.0060 'International Tables Vol C Tables 4.2.6.8 and 6.1.1.4'
S S 0.1246 0.1234 'International Tables Vol C Tables 4.2.6.8 and 6.1.1.4'
Cl Cl 0.1484 0.1585 'International Tables Vol C Tables 4.2.6.8 and 6.1.1.4'

loop_
_geom_angle_atom_site_label_1
_geom_angle_atom_site_label_2
_geom_angle_atom_site_label_3
_geom_angle
C12 S1 C8 101.96(13)
C9 O3 C6 105.81(18)
C1 N1 C4 127.6(2)
C1 N1 H1 116.2
C4 N1 H1 116.2
C3 N2 C4 121.5(2)
C3 N2 C6 119.9(2)
C4 N2 C6 118.5(2)
O1 C1 N1 119.4(2)
O1 C1 C2 125.3(2)
N1 C1 C2 115.3(2)
C3 C2 C1 117.9(2)
C3 C2 C5 123.5(2)
C1 C2 C5 118.6(2)
C2 C3 N2 123.6(2)
C2 C3 H3 118.2
N2 C3 H3 118.2
O2 C4 N1 122.2(2)
O2 C4 N2 123.8(2)
N1 C4 N2 113.9(2)
C2 C5 H5A 109.5
C2 C5 H5B 109.5
H5A C5 H5B 109.5
C2 C5 H5C 109.5
H5A C5 H5C 109.5
H5B C5 H5C 109.5
O3 C6 N2 107.54(19)
O3 C6 C7 107.12(19)
N2 C6 C7 114.9(2)
O3 C6 H6 109.0
N2 C6 H6 109.0
C7 C6 H6 109.0
C8 C7 C6 102.3(2)
C8 C7 H7A 111.3
C6 C7 H7A 111.3
C8 C7 H7B 111.3
C6 C7 H7B 111.3
H7A C7 H7B 109.2
C9 C8 C7 101.7(2)
C9 C8 S1 111.24(17)
C7 C8 S1 115.68(18)
C9 C8 H8 109.3
C7 C8 H8 109.3
S1 C8 H8 109.3
O3 C9 C10 113.0(2)
O3 C9 C8 102.81(19)
C10 C9 C8 113.1(2)
O3 C9 H9 109.2
C10 C9 H9 109.2
C8 C9 H9 109.2
C9 C10 C11 108.2(2)
C9 C10 H10A 110.1
C11 C10 H10A 110.1
C9 C10 H10B 110.1
C11 C10 H10B 110.1
H10A C10 H10B 108.4
C12 C11 C10 119.3(3)
C12 C11 H11A 107.5
C10 C11 H11A 107.5
C12 C11 H11B 107.5
C10 C11 H11B 107.5
H11A C11 H11B 107.0
O4 C12 C11 121.4(3)
O4 C12 S1 116.7(3)
C11 C12 S1 121.3(2)
Cl1 C13 Cl2 111.5(2)
Cl1 C13 H13A 109.3
Cl2 C13 H13A 109.3
Cl1 C13 H13B 109.3
Cl2 C13 H13B 109.3
H13A C13 H13B 108.0

loop_
_geom_bond_atom_site_label_1
_geom_bond_atom_site_label_2
_geom_bond_distance
S1 C12 1.777(3)
S1 C8 1.808(3)
O1 C1 1.231(3)
O2 C4 1.213(3)
O3 C9 1.432(3)
O3 C6 1.434(3)
O4 C12 1.206(4)
N1 C1 1.378(3)
N1 C4 1.378(3)
N1 H1 0.88
N2 C3 1.378(3)
N2 C4 1.387(3)
N2 C6 1.457(3)
C1 C2 1.450(3)
C2 C3 1.343(3)
C2 C5 1.495(4)
C3 H3 0.95
C5 H5A 0.98
C5 H5B 0.98
C5 H5C 0.98
C6 C7 1.548(4)
C6 H6 1.0
C7 C8 1.522(3)
C7 H7A 0.99
C7 H7B 0.99
C8 C9 1.511(3)
C8 H8 1.0
C9 C10 1.502(4)
C9 H9 1.0
C10 C11 1.531(4)
C10 H10A 0.99
C10 H10B 0.99
C11 C12 1.513(5)
C11 H11A 0.99
C11 H11B 0.99
C13 Cl1 1.746(3)
C13 Cl2 1.752(4)
C13 H13A 0.99
C13 H13B 0.99

loop_
_geom_hbond_atom_site_label_D
_geom_hbond_atom_site_label_H
_geom_hbond_atom_site_label_A
_geom_hbond_site_symmetry_A
_geom_hbond_distance_DH
_geom_hbond_distance_HA
_geom_hbond_distance_DA
_geom_hbond_angle_DHA
N1 H1 O1 4_566 0.88 1.97 2.843(3) 172.0
C3 H3 O4 3 0.95 2.46 3.327(3) 152.2
C6 H6 Cl1 1_545 1.00 2.97 3.752(3) 136.0
C7 H7A Cl1 1_545 0.99 2.90 3.690(3) 137.8
C7 H7B O2 1_455 0.99 2.29 3.250(3) 162.8
C11 H11A Cl1 3_645 0.99 2.84 3.747(4) 153.0
C13 H13A O1 . 0.99 2.35 3.185(4) 141.4
C13 H13B Cl2 4_476 0.99 2.71 3.529(4) 140.4

loop_
_geom_torsion_atom_site_label_1
_geom_torsion_atom_site_label_2
_geom_torsion_atom_site_label_3
_geom_torsion_atom_site_label_4
_geom_torsion
C4 N1 C1 O1 179.1(2)
C4 N1 C1 C2 -1.1(4)
O1 C1 C2 C3 -179.1(2)
N1 C1 C2 C3 1.2(3)
O1 C1 C2 C5 2.3(4)
N1 C1 C2 C5 -177.4(2)
C1 C2 C3 N2 -1.1(4)
C5 C2 C3 N2 177.5(2)
C4 N2 C3 C2 0.7(4)
C6 N2 C3 C2 -176.3(2)
C1 N1 C4 O2 -177.9(3)
C1 N1 C4 N2 0.8(4)
C3 N2 C4 O2 178.2(3)
C6 N2 C4 O2 -4.7(4)
C3 N2 C4 N1 -0.5(4)
C6 N2 C4 N1 176.6(2)
C9 O3 C6 N2 -146.9(2)
C9 O3 C6 C7 -22.9(2)
C3 N2 C6 O3 57.5(3)
C4 N2 C6 O3 -119.6(2)
C3 N2 C6 C7 -61.7(3)
C4 N2 C6 C7 121.2(2)
O3 C6 C7 C8 -5.1(2)
N2 C6 C7 C8 114.3(2)
C6 C7 C8 C9 29.3(2)
C6 C7 C8 S1 149.96(17)
C12 S1 C8 C9 -41.3(2)
C12 S1 C8 C7 -156.66(19)
C6 O3 C9 C10 164.4(2)
C6 O3 C9 C8 42.2(2)
C7 C8 C9 O3 -44.4(2)
S1 C8 C9 O3 -168.12(16)
C7 C8 C9 C10 -166.6(2)
S1 C8 C9 C10 69.7(2)
O3 C9 C10 C11 174.0(2)
C8 C9 C10 C11 -69.7(3)
C9 C10 C11 C12 47.5(4)
C10 C11 C12 O4 159.1(3)
C10 C11 C12 S1 -29.7(4)
C8 S1 C12 O4 -164.3(3)
C8 S1 C12 C11 24.1(3)
